data_2105861
loop_
_publ_author_name
'Dziubek, Kamil F.'
'Katrusiak, Andrzej'

_publ_section_title
;
 Structure--melting relations in isomeric dibromobenzenes
;
_journal_issue 3
_journal_name_full 'Acta Crystallographica Section B'
_journal_page_first 492
_journal_page_last 497
_journal_paper_doi 10.1107/S2052520614011445
_journal_volume 70
_journal_year 2014
_chemical_formula_moiety 'C6 H4 Br2'
_chemical_formula_sum 'C6 H4 Br2'
_chemical_formula_weight 235.89
_chemical_melting_point 278
_chemical_name_common o-dibromobenzene
_chemical_name_systematic
;
1,2-dibromobenzene
;
_space_group_IT_number 61
_symmetry_cell_setting orthorhombic
_symmetry_space_group_name_Hall '-P 2ac 2ab'
_symmetry_space_group_name_H-M 'P b c a'
_atom_sites_solution_hydrogens geom
_atom_sites_solution_primary direct
_atom_sites_solution_secondary difmap
_audit_creation_method SHELXL-97
_cell_angle_alpha 90.00
_cell_angle_beta 90.00
_cell_angle_gamma 90.00
_cell_formula_units_Z 8
_cell_length_a 7.837(2)
_cell_length_b 15.258(3)
_cell_length_c 11.706(2)
_cell_measurement_temperature 295(2)
_cell_volume 1399.8(5)
_computing_cell_refinement 'CrysAlisPro (Agilent Technologies, 2014)'
_computing_data_collection 'CrysAlisPro (Agilent Technologies, 2014)'
_computing_data_reduction 'CrysAlisPro (Agilent Technologies, 2014); REDSHADE (Katrusiak, A. 2003)'
_computing_molecular_graphics 'DIAMOND (Crystal Impact, 1999)'
_computing_publication_material 'SHELXL-97 (Sheldrick, 1997)'
_computing_structure_refinement 'SHELXL-97 (Sheldrick, 1997)'
_computing_structure_solution 'SHELXS-97 (Sheldrick, 1997)'
_diffrn_ambient_temperature 295(2)
_diffrn_measured_fraction_theta_full 0.732
_diffrn_measured_fraction_theta_max 0.732
_diffrn_measurement_device_type 'KM-4 CCD'
_diffrn_measurement_method '\f- and \w-scans'
_diffrn_radiation_monochromator graphite
_diffrn_radiation_source 'fine-focus sealed tube'
_diffrn_radiation_type MoK\a
_diffrn_radiation_wavelength 0.71073
_diffrn_reflns_av_R_equivalents 0.0738
_diffrn_reflns_av_sigmaI/netI 0.0498
_diffrn_reflns_limit_h_max 9
_diffrn_reflns_limit_h_min -8
_diffrn_reflns_limit_k_max 18
_diffrn_reflns_limit_k_min -17
_diffrn_reflns_limit_l_max 13
_diffrn_reflns_limit_l_min -11
_diffrn_reflns_number 8086
_diffrn_reflns_theta_full 24.98
_diffrn_reflns_theta_max 24.98
_diffrn_reflns_theta_min 3.19
_diffrn_standards_decay_% 0
_diffrn_standards_interval_count 0
_diffrn_standards_number 0
_exptl_absorpt_coefficient_mu 11.471
_exptl_absorpt_correction_T_max 0.911
_exptl_absorpt_correction_T_min 0.494
_exptl_absorpt_correction_type analytical
_exptl_absorpt_process_details
;
Corrections for absorption of the diamond-anvil cell and the sample
were made using program REDSHADE [Katrusiak, A. (2003) REDSHADE. Adam
Mickiewicz University Pozna\'n; Katrusiak, A. (2004) Z. Kristallogr.
219, 461-467].
;
_exptl_crystal_colour colourless
_exptl_crystal_density_diffrn 2.239
_exptl_crystal_density_method 'not measured'
_exptl_crystal_description cylinder
_exptl_crystal_F_000 880
_exptl_crystal_size_max 0.4
_exptl_crystal_size_mid 0.4
_exptl_crystal_size_min 0.1
_exptl_crystal_size_rad 0.4
_refine_diff_density_max 0.438
_refine_diff_density_min -0.397
_refine_ls_extinction_method none
_refine_ls_goodness_of_fit_ref 1.108
_refine_ls_hydrogen_treatment constr
_refine_ls_matrix_type full
_refine_ls_number_parameters 43
_refine_ls_number_reflns 898
_refine_ls_number_restraints 0
_refine_ls_restrained_S_all 1.108
_refine_ls_R_factor_all 0.0990
_refine_ls_R_factor_gt 0.0503
_refine_ls_shift/su_max 0.000
_refine_ls_shift/su_mean 0.000
_refine_ls_structure_factor_coef Fsqd
_refine_ls_weighting_details 'calc w=1/[\s^2^(Fo^2^)+(0.0700P)^2^+0.0000P] where P=(Fo^2^+2Fc^2^)/3'
_refine_ls_weighting_scheme calc
_refine_ls_wR_factor_gt 0.1329
_refine_ls_wR_factor_ref 0.1517
_reflns_number_gt 502
_reflns_number_total 898
_reflns_threshold_expression >2sigma(I)
_cod_data_source_file zb5043sup1.cif
_cod_data_source_block o-dibromobenzene_2kbar
_cod_database_code 2105861

loop_
_symmetry_equiv_pos_as_xyz
'x, y, z'
'-x+1/2, -y, z+1/2'
'-x, y+1/2, -z+1/2'
'x+1/2, -y+1/2, -z'
'-x, -y, -z'
'x-1/2, y, -z-1/2'
'x, -y-1/2, z-1/2'
'-x-1/2, y-1/2, z'

loop_
_atom_site_type_symbol
_atom_site_label
_atom_site_fract_x
_atom_site_fract_y
_atom_site_fract_z
_atom_site_U_iso_or_equiv
_atom_site_adp_type
_atom_site_calc_flag
_atom_site_refinement_flags
_atom_site_occupancy
_atom_site_symmetry_multiplicity
Br Br1 0.21942(17) 0.43175(6) 0.48052(13) 0.0843(6) Uani d . 1 1
Br Br2 0.42681(18) 0.42932(8) 0.73334(12) 0.0931(6) Uani d . 1 1
C C1 0.2545(11) 0.3274(5) 0.5631(9) 0.046(2) Uiso d . 1 1
C C2 0.3370(14) 0.3252(5) 0.6653(9) 0.058(3) Uiso d . 1 1
C C3 0.3639(15) 0.2475(7) 0.7223(9) 0.076(3) Uiso d . 1 1
H H3 0.4209 0.2464 0.7920 0.092 Uiso calc R 1 1
C C4 0.3038(14) 0.1714(6) 0.6731(11) 0.077(3) Uiso d . 1 1
H H4 0.3232 0.1184 0.7101 0.092 Uiso calc R 1 1
C C5 0.2183(15) 0.1711(7) 0.5737(12) 0.084(4) Uiso d . 1 1
H H5 0.1755 0.1190 0.5439 0.101 Uiso calc R 1 1
C C6 0.1943(13) 0.2515(6) 0.5149(9) 0.064(3) Uiso d . 1 1
H H6 0.1386 0.2527 0.4448 0.077 Uiso calc R 1 1

loop_
_atom_site_aniso_label
_atom_site_aniso_U_11
_atom_site_aniso_U_22
_atom_site_aniso_U_33
_atom_site_aniso_U_12
_atom_site_aniso_U_13
_atom_site_aniso_U_23
Br1 0.1093(14) 0.0597(7) 0.0839(14) 0.0027(6) -0.0182(7) 0.0149(6)
Br2 0.0768(14) 0.1032(10) 0.0992(16) -0.0048(7) -0.0206(7) -0.0349(7)

loop_
_atom_type_symbol
_atom_type_description
_atom_type_scat_dispersion_real
_atom_type_scat_dispersion_imag
_atom_type_scat_source
C C 0.0033 0.0016 'International Tables Vol C Tables 4.2.6.8 and 6.1.1.4'
H H 0.0000 0.0000 'International Tables Vol C Tables 4.2.6.8 and 6.1.1.4'
Br Br -0.2901 2.4595 'International Tables Vol C Tables 4.2.6.8 and 6.1.1.4'

loop_
_geom_angle_atom_site_label_1
_geom_angle_atom_site_label_2
_geom_angle_atom_site_label_3
_geom_angle
C2 C1 C6 120.3(8)
C2 C1 Br1 122.7(7)
C6 C1 Br1 116.9(7)
C1 C2 C3 121.3(9)
C1 C2 Br2 121.4(7)
C3 C2 Br2 117.2(9)
C2 C3 C4 118.1(11)
C5 C4 C3 122.3(11)
C4 C5 C6 118.9(11)
C1 C6 C5 119.0(11)

loop_
_geom_bond_atom_site_label_1
_geom_bond_atom_site_label_2
_geom_bond_distance
Br1 C1 1.883(8)
Br2 C2 1.911(9)
C1 C2 1.361(14)
C1 C6 1.372(12)
C2 C3 1.377(13)
C3 C4 1.379(13)
C4 C5 1.343(16)
C5 C6 1.419(13)
